data_4088064
loop_
_publ_author_name
'Wagner, Michael'
'Zobel, Bernhard'
'Dietz, Christina'
'Schollmeyer, Dieter'
'Jurkschat, Klaus'

_publ_section_title
;
 Cyclic Dinuclear Organotin Cations Stabilized by Bulky Substituents
;
_journal_issue 23
_journal_name_full Organometallics
_journal_page_first 5602
_journal_paper_doi 10.1021/acs.organomet.5b00829
_journal_volume 34
_journal_year 2015
_chemical_formula_moiety 'C32 H12 B F24, C31 H83 O Si8 Sn2'
_chemical_formula_sum 'C63 H95 B F24 O Si8 Sn2'
_chemical_formula_weight 1797.29
_chemical_melting_point 472
_chemical_name_systematic
;
'[1,1,3,3-bistrimethylsilylmethyl,4,4-dimethyl]-2-hydroxo-1,3-
distannetanium tetrakis[3,5-bis(trifluoromethyl)phenyl]borate'
;
_space_group_crystal_system triclinic
_space_group_IT_number 2
_space_group_name_Hall '-P 1'
_space_group_name_H-M_alt 'P -1'
_atom_sites_solution_hydrogens mixed
_audit_creation_method SHELXL-2014/7
_cell_angle_alpha 113.362(3)
_cell_angle_beta 97.832(2)
_cell_angle_gamma 104.520(3)
_cell_formula_units_Z 2
_cell_length_a 14.6916(4)
_cell_length_b 17.9511(6)
_cell_length_c 18.3180(5)
_cell_measurement_reflns_used 20291
_cell_measurement_temperature 173(2)
_cell_measurement_theta_max 29.0020
_cell_measurement_theta_min 2.6020
_cell_volume 4139.6(3)
_computing_cell_refinement 'CrysAlisPro, Agilent Technologies, Version 1.171.36.28'
_computing_data_collection 'CrysAlisPro, Agilent Technologies, Version 1.171.36.28'
_computing_data_reduction 'CrysAlisPro, Agilent Technologies, Version 1.171.36.28'
_computing_molecular_graphics 'SHELXP-97 (Sheldrick, 1997)'
_computing_publication_material 'enCIFer Version 1.5'
_computing_structure_refinement 'SHELXL-2014/7 (Sheldrick, 2014)'
_computing_structure_solution 'SHELXL-2014/7 (Sheldrick, 2014)'
_diffrn_ambient_temperature 173(2)
_diffrn_measured_fraction_theta_full 0.999
_diffrn_measured_fraction_theta_max 0.999
_diffrn_measurement_device_type 'XcaliburS, Sapphire3'
_diffrn_measurement_method '\w und \y scan'
_diffrn_radiation_type MoK\a
_diffrn_radiation_wavelength 0.71073
_diffrn_reflns_av_R_equivalents 0.0240
_diffrn_reflns_av_unetI/netI 0.0258
_diffrn_reflns_Laue_measured_fraction_full 0.999
_diffrn_reflns_Laue_measured_fraction_max 0.999
_diffrn_reflns_limit_h_max 17
_diffrn_reflns_limit_h_min -17
_diffrn_reflns_limit_k_max 21
_diffrn_reflns_limit_k_min -21
_diffrn_reflns_limit_l_max 22
_diffrn_reflns_limit_l_min -22
_diffrn_reflns_number 47920
_diffrn_reflns_point_group_measured_fraction_full 0.999
_diffrn_reflns_point_group_measured_fraction_max 0.999
_diffrn_reflns_theta_full 25.242
_diffrn_reflns_theta_max 25.500
_diffrn_reflns_theta_min 2.252
_diffrn_source 'Enhance (Mo) X-ray Source'
_exptl_absorpt_coefficient_mu 0.810
_exptl_absorpt_correction_T_max 1.00000
_exptl_absorpt_correction_T_min 0.86424
_exptl_absorpt_correction_type multi-scan
_exptl_absorpt_process_details
;
CrysAlisPro, Agilent Technologies,
Version 1.171.37.34 (release 22-05-2014 CrysAlis171 .NET)
(compiled May 22 2014,16:03:01)
Empirical absorption correction using spherical harmonics,
 implemented in SCALE3 ABSPACK scaling algorithm.
;
_exptl_crystal_colour colourless
_exptl_crystal_density_diffrn 1.442
_exptl_crystal_description block
_exptl_crystal_F_000 1828
_exptl_crystal_size_max 0.28
_exptl_crystal_size_mid 0.21
_exptl_crystal_size_min 0.17
_refine_diff_density_max 1.310
_refine_diff_density_min -0.951
_refine_diff_density_rms 0.111
_refine_ls_extinction_method none
_refine_ls_goodness_of_fit_ref 1.032
_refine_ls_hydrogen_treatment mixed
_refine_ls_matrix_type full
_refine_ls_number_parameters 999
_refine_ls_number_reflns 15405
_refine_ls_number_restraints 170
_refine_ls_restrained_S_all 1.077
_refine_ls_R_factor_all 0.0593
_refine_ls_R_factor_gt 0.0507
_refine_ls_shift/su_max 0.002
_refine_ls_shift/su_mean 0.000
_refine_ls_structure_factor_coef Fsqd
_refine_ls_weighting_details 'w=1/[\s^2^(Fo^2^)+(0.0809P)^2^+10.0114P] where P=(Fo^2^+2Fc^2^)/3'
_refine_ls_weighting_scheme calc
_refine_ls_wR_factor_gt 0.1385
_refine_ls_wR_factor_ref 0.1442
_reflns_Friedel_coverage 0.000
_reflns_number_gt 13353
_reflns_number_total 15405
_reflns_threshold_expression 'I > 2\s(I)'
_cod_data_source_file om5b00829_si_002.cif
_cod_data_source_block compound4_3243
_cod_original_cell_volume 4139.6(2)
_cod_database_code 4088064
_shelx_shelxl_version_number 2014/7
_shelx_space_group_comment
;
The symmetry employed for this shelxl refinement is uniquely defined
by the following loop, which should always be used as a source of
symmetry information in preference to the above space-group names.
They are only intended as comments.
;

loop_
_space_group_symop_operation_xyz
'x, y, z'
'-x, -y, -z'

loop_
_atom_site_label
_atom_site_type_symbol
_atom_site_fract_x
_atom_site_fract_y
_atom_site_fract_z
_atom_site_U_iso_or_equiv
_atom_site_adp_type
_atom_site_occupancy
_atom_site_site_symmetry_order
_atom_site_calc_flag
_atom_site_refinement_flags_posn
_atom_site_refinement_flags_adp
_atom_site_refinement_flags_occupancy
_atom_site_disorder_assembly
_atom_site_disorder_group
Sn1 Sn 1.01610(2) 0.35692(2) 0.21516(2) 0.02601(9) Uani 1 1 d . . . . .
Sn2 Sn 1.11749(4) 0.24954(4) 0.28653(3) 0.02594(12) Uani 0.8384(14) 1 d D . P A 1
C6 C 1.2533(3) 0.3089(3) 0.3818(3) 0.0359(11) Uani 0.8384(14) 1 d D . P A 1
H6 H 1.2828 0.3612 0.3765 0.043 Uiso 0.8384(14) 1 calc R U P A 1
Si5 Si 1.34528(11) 0.25139(12) 0.35662(12) 0.0487(4) Uani 0.8384(14) 1 d D . P A 1
Si6 Si 1.25129(11) 0.35503(10) 0.49352(10) 0.0421(4) Uani 0.8384(14) 1 d D . P A 1
C7 C 0.9992(4) 0.1314(3) 0.2463(3) 0.0389(12) Uani 0.8384(14) 1 d D . P A 1
H7 H 0.9517 0.1349 0.2058 0.047 Uiso 0.8384(14) 1 calc R U P A 1
Si7 Si 1.02127(15) 0.02842(10) 0.18100(12) 0.0545(5) Uani 0.8384(14) 1 d D . P A 1
Si8 Si 0.92649(11) 0.12001(9) 0.32181(10) 0.0370(3) Uani 0.8384(14) 1 d D . P A 1
Sn2' Sn 1.0926(2) 0.22031(18) 0.27313(17) 0.02594(12) Uani 0.1616(14) 1 d D . P A 2
C6' C 1.2218(12) 0.2290(11) 0.3523(9) 0.0359(11) Uani 0.1616(14) 1 d D . P A 2
H6' H 1.1959 0.1901 0.3755 0.043 Uiso 0.1616(14) 1 calc R U P A 2
Si5' Si 1.3050(6) 0.1783(6) 0.2946(6) 0.0487(4) Uani 0.1616(14) 1 d D . P A 2
Si6' Si 1.2950(6) 0.3322(5) 0.4467(5) 0.0421(4) Uani 0.1616(14) 1 d D . P A 2
C7' C 0.9593(17) 0.1312(9) 0.2653(12) 0.0389(12) Uani 0.1616(14) 1 d D . P A 2
H7' H 0.9094 0.1368 0.2284 0.047 Uiso 0.1616(14) 1 calc R U P A 2
Si7' Si 0.9505(8) 0.0147(5) 0.2105(6) 0.0545(5) Uani 0.1616(14) 1 d D . P A 2
Si8' Si 0.9201(6) 0.1593(5) 0.3638(5) 0.0370(3) Uani 0.1616(14) 1 d D . P A 2
C33 C 1.3084(5) 0.1440(5) 0.3590(5) 0.082(2) Uani 1 1 d . . . . .
H33A H 1.2969 0.1518 0.4114 0.123 Uiso 1 1 calc R U . A 1
H33B H 1.2499 0.1057 0.3159 0.123 Uiso 1 1 calc R U . A 1
H33C H 1.3596 0.1198 0.3507 0.123 Uiso 1 1 calc R U . A 1
C34 C 1.4674(5) 0.3232(6) 0.4323(6) 0.105(3) Uani 1 1 d . . . . .
H34A H 1.4626 0.3346 0.4872 0.157 Uiso 1 1 calc R U . A 1
H34B H 1.5149 0.2951 0.4197 0.157 Uiso 1 1 calc R U . A 1
H34C H 1.4870 0.3765 0.4285 0.157 Uiso 1 1 calc R U . A 1
C35 C 1.3673(6) 0.2362(5) 0.2560(5) 0.087(2) Uani 1 1 d . . . . .
H35A H 1.3081 0.1999 0.2132 0.131 Uiso 1 1 calc R U . A 1
H35B H 1.3888 0.2911 0.2555 0.131 Uiso 1 1 calc R U . A 1
H35C H 1.4167 0.2097 0.2467 0.131 Uiso 1 1 calc R U . A 1
C36 C 1.3399(5) 0.4683(4) 0.5441(4) 0.080(2) Uani 1 1 d . . . . .
H36A H 1.4030 0.4674 0.5364 0.120 Uiso 1 1 calc R U . A 1
H36B H 1.3177 0.5013 0.5197 0.120 Uiso 1 1 calc R U . A 1
H36C H 1.3441 0.4942 0.6020 0.120 Uiso 1 1 calc R U . A 1
C37 C 1.2870(5) 0.2924(4) 0.5467(4) 0.0689(17) Uani 1 1 d . . . . .
H37A H 1.3490 0.2869 0.5397 0.103 Uiso 1 1 calc R U . A 1
H37B H 1.2917 0.3220 0.6045 0.103 Uiso 1 1 calc R U . A 1
H37C H 1.2387 0.2361 0.5233 0.103 Uiso 1 1 calc R U . A 1
C38 C 1.1325(5) 0.3617(4) 0.5107(3) 0.0656(16) Uani 1 1 d . . . . .
H38A H 1.1107 0.3934 0.4845 0.098 Uiso 1 1 calc R U . A 1
H38B H 1.0859 0.3047 0.4876 0.098 Uiso 1 1 calc R U . A 1
H38C H 1.1390 0.3906 0.5688 0.098 Uiso 1 1 calc R U . A 1
C39 C 1.0341(5) -0.0357(5) 0.2389(5) 0.086(2) Uani 1 1 d . . . . .
H39A H 1.0891 -0.0025 0.2864 0.128 Uiso 1 1 calc R U . A 1
H39B H 0.9760 -0.0499 0.2562 0.128 Uiso 1 1 calc R U . A 1
H39C H 1.0437 -0.0878 0.2037 0.128 Uiso 1 1 calc R U . A 1
C40 C 1.1385(7) 0.0486(5) 0.1478(5) 0.105(3) Uani 1 1 d . . . . .
H40A H 1.1933 0.0795 0.1956 0.158 Uiso 1 1 calc R U . A 1
H40B H 1.1443 -0.0055 0.1129 0.158 Uiso 1 1 calc R U . A 1
H40C H 1.1372 0.0821 0.1180 0.158 Uiso 1 1 calc R U . A 1
C41 C 0.9193(7) -0.0295(5) 0.0904(5) 0.109(3) Uani 1 1 d . . . . .
H41A H 0.9157 0.0058 0.0629 0.163 Uiso 1 1 calc R U . A 1
H41B H 0.9279 -0.0815 0.0539 0.163 Uiso 1 1 calc R U . A 1
H41C H 0.8601 -0.0436 0.1063 0.163 Uiso 1 1 calc R U . A 1
C42 C 0.8153(5) 0.0209(4) 0.2673(4) 0.0740(18) Uani 1 1 d . . . . .
H42A H 0.8347 -0.0289 0.2435 0.111 Uiso 1 1 calc R U . A 1
H42B H 0.7795 0.0153 0.3061 0.111 Uiso 1 1 calc R U . A 1
H42C H 0.7748 0.0254 0.2246 0.111 Uiso 1 1 calc R U . A 1
C43 C 1.0027(4) 0.1181(4) 0.4119(4) 0.0625(15) Uani 1 1 d . . . . .
H43A H 1.0295 0.0724 0.3921 0.094 Uiso 1 1 calc R U . A 1
H43B H 1.0548 0.1721 0.4427 0.094 Uiso 1 1 calc R U . A 1
H43C H 0.9628 0.1086 0.4468 0.094 Uiso 1 1 calc R U . A 1
C44 C 0.8765(4) 0.2099(4) 0.3642(4) 0.0577(13) Uani 1 1 d . . . . .
H44A H 0.9293 0.2637 0.3934 0.087 Uiso 1 1 calc R U . A 1
H44B H 0.8350 0.2111 0.3197 0.087 Uiso 1 1 calc R U . A 1
H44C H 0.8396 0.2011 0.4012 0.087 Uiso 1 1 calc R U . A 1
O1 O 1.0464(2) 0.34041(18) 0.32368(16) 0.0309(6) Uani 1 1 d D . . . .
H1 H 1.017(4) 0.353(4) 0.359(3) 0.066 Uiso 1 1 d D . . . .
Si1 Si 1.14141(14) 0.57482(10) 0.36171(12) 0.0399(5) Uani 0.798(4) 1 d D . P B 1
C21 C 1.1336(6) 0.6824(4) 0.3814(4) 0.0472(16) Uani 0.798(4) 1 d D . P B 1
H21A H 1.1546 0.6977 0.3403 0.071 Uiso 0.798(4) 1 calc R U P B 1
H21B H 1.0674 0.6808 0.3790 0.071 Uiso 0.798(4) 1 calc R U P B 1
H21C H 1.1748 0.7244 0.4350 0.071 Uiso 0.798(4) 1 calc R U P B 1
C22 C 1.0991(9) 0.5542(5) 0.4451(4) 0.091(4) Uani 0.798(4) 1 d D . P B 1
H22A H 1.1011 0.4991 0.4391 0.137 Uiso 0.798(4) 1 calc R U P B 1
H22B H 1.1409 0.5983 0.4977 0.137 Uiso 0.798(4) 1 calc R U P B 1
H22C H 1.0334 0.5547 0.4417 0.137 Uiso 0.798(4) 1 calc R U P B 1
C23 C 1.2716(6) 0.5805(7) 0.3784(6) 0.107(4) Uani 0.798(4) 1 d D . P B 1
H23A H 1.2753 0.5248 0.3682 0.161 Uiso 0.798(4) 1 calc R U P B 1
H23B H 1.2997 0.5987 0.3414 0.161 Uiso 0.798(4) 1 calc R U P B 1
H23C H 1.3068 0.6211 0.4343 0.161 Uiso 0.798(4) 1 calc R U P B 1
Si2 Si 1.08254(16) 0.52205(14) 0.16858(14) 0.0427(5) Uani 0.798(4) 1 d D . P B 1
C24 C 1.0121(7) 0.5937(5) 0.1593(6) 0.063(2) Uani 0.798(4) 1 d D . P B 1
H24A H 1.0311 0.6449 0.2106 0.095 Uiso 0.798(4) 1 calc R U P B 1
H24B H 1.0256 0.6090 0.1163 0.095 Uiso 0.798(4) 1 calc R U P B 1
H24C H 0.9435 0.5636 0.1461 0.095 Uiso 0.798(4) 1 calc R U P B 1
C25 C 1.0493(8) 0.4222(6) 0.0718(5) 0.083(3) Uani 0.798(4) 1 d D . P B 1
H25A H 1.0610 0.4364 0.0279 0.124 Uiso 0.798(4) 1 calc R U P B 1
H25B H 1.0881 0.3882 0.0782 0.124 Uiso 0.798(4) 1 calc R U P B 1
H25C H 0.9815 0.3900 0.0591 0.124 Uiso 0.798(4) 1 calc R U P B 1
C26 C 1.2167(6) 0.5766(6) 0.1847(6) 0.072(3) Uani 0.798(4) 1 d D . P B 1
H26A H 1.2402 0.6298 0.2345 0.109 Uiso 0.798(4) 1 calc R U P B 1
H26B H 1.2521 0.5396 0.1891 0.109 Uiso 0.798(4) 1 calc R U P B 1
H26C H 1.2258 0.5879 0.1388 0.109 Uiso 0.798(4) 1 calc R U P B 1
Si1' Si 1.1693(6) 0.5711(4) 0.3313(5) 0.0399(5) Uani 0.202(4) 1 d D . P B 2
C21' C 1.116(2) 0.6581(16) 0.3516(19) 0.0472(16) Uani 0.202(4) 1 d D . P B 2
H21D H 1.1622 0.7113 0.3942 0.071 Uiso 0.202(4) 1 calc R U P B 2
H21E H 1.0999 0.6642 0.3021 0.071 Uiso 0.202(4) 1 calc R U P B 2
H21F H 1.0579 0.6440 0.3690 0.071 Uiso 0.202(4) 1 calc R U P B 2
C22' C 1.175(4) 0.548(2) 0.4221(14) 0.091(4) Uani 0.202(4) 1 d D . P B 2
H22D H 1.2332 0.5890 0.4648 0.137 Uiso 0.202(4) 1 calc R U P B 2
H22E H 1.1190 0.5536 0.4421 0.137 Uiso 0.202(4) 1 calc R U P B 2
H22F H 1.1768 0.4911 0.4063 0.137 Uiso 0.202(4) 1 calc R U P B 2
C23' C 1.2923(15) 0.604(2) 0.317(2) 0.107(4) Uani 0.202(4) 1 d D . P B 2
H23D H 1.3370 0.6461 0.3693 0.161 Uiso 0.202(4) 1 calc R U P B 2
H23E H 1.3130 0.5543 0.2964 0.161 Uiso 0.202(4) 1 calc R U P B 2
H23F H 1.2912 0.6276 0.2789 0.161 Uiso 0.202(4) 1 calc R U P B 2
Si2' Si 1.0770(8) 0.4917(6) 0.1413(5) 0.0427(5) Uani 0.202(4) 1 d D . P B 2
C24' C 1.001(3) 0.561(2) 0.140(3) 0.063(2) Uani 0.202(4) 1 d D . P B 2
H24D H 1.0333 0.6176 0.1841 0.095 Uiso 0.202(4) 1 calc R U P B 2
H24E H 0.9922 0.5630 0.0882 0.095 Uiso 0.202(4) 1 calc R U P B 2
H24F H 0.9387 0.5365 0.1471 0.095 Uiso 0.202(4) 1 calc R U P B 2
C25' C 0.985(3) 0.3994(19) 0.0511(17) 0.083(3) Uani 0.202(4) 1 d D . P B 2
H25D H 1.0057 0.3500 0.0361 0.124 Uiso 0.202(4) 1 calc R U P B 2
H25E H 0.9237 0.3868 0.0646 0.124 Uiso 0.202(4) 1 calc R U P B 2
H25F H 0.9771 0.4133 0.0057 0.124 Uiso 0.202(4) 1 calc R U P B 2
C26' C 1.190(2) 0.572(2) 0.144(3) 0.072(3) Uani 0.202(4) 1 d D . P B 2
H26D H 1.2231 0.6126 0.2003 0.109 Uiso 0.202(4) 1 calc R U P B 2
H26E H 1.2316 0.5423 0.1192 0.109 Uiso 0.202(4) 1 calc R U P B 2
H26F H 1.1713 0.6017 0.1143 0.109 Uiso 0.202(4) 1 calc R U P B 2
B1 B 0.4609(3) 0.2192(3) 0.7635(3) 0.0280(9) Uani 1 1 d . . . . .
C1 C 1.1232(3) 0.2914(3) 0.1894(3) 0.0398(10) Uani 1 1 d D . . . .
C2 C 1.1018(5) 0.2194(4) 0.1028(3) 0.0599(15) Uani 1 1 d . . . . .
H2A H 1.0925 0.2413 0.0633 0.090 Uiso 1 1 calc R U . . .
H2B H 1.0437 0.1735 0.0923 0.090 Uiso 1 1 calc R U . . .
H2C H 1.1555 0.1981 0.0982 0.090 Uiso 1 1 calc R U . . .
C3 C 1.2226(4) 0.3616(4) 0.2106(4) 0.0552(13) Uani 1 1 d . . . . .
H3A H 1.2734 0.3366 0.2081 0.083 Uiso 1 1 calc R U . . .
H3B H 1.2355 0.4068 0.2652 0.083 Uiso 1 1 calc R U . . .
H3C H 1.2204 0.3849 0.1717 0.083 Uiso 1 1 calc R U . . .
C4 C 1.0593(3) 0.4933(3) 0.2529(3) 0.0372(9) Uani 1 1 d D . . . .
H4 H 0.9972 0.5032 0.2572 0.045 Uiso 0.798(4) 1 calc R U P B 1
H4' H 1.0041 0.5128 0.2652 0.045 Uiso 0.202(4) 1 calc R U P B 2
C5 C 0.8607(3) 0.2909(3) 0.1729(3) 0.0394(10) Uani 1 1 d D . . . .
H5 H 0.8535 0.2481 0.1942 0.047 Uiso 0.824(7) 1 calc R U P C 1
H5' H 0.8561 0.2480 0.1938 0.047 Uiso 0.176(7) 1 calc R U P C 2
Si3 Si 0.79920(19) 0.21923(17) 0.05630(17) 0.0534(6) Uani 0.824(7) 1 d D . P C 1
C27 C 0.7256(8) 0.2689(7) 0.0106(5) 0.102(4) Uani 0.824(7) 1 d D . P C 1
H27A H 0.7676 0.3219 0.0153 0.153 Uiso 0.824(7) 1 calc R U P C 1
H27B H 0.6942 0.2301 -0.0465 0.153 Uiso 0.824(7) 1 calc R U P C 1
H27C H 0.6771 0.2802 0.0396 0.153 Uiso 0.824(7) 1 calc R U P C 1
C28 C 0.7189(12) 0.1157(6) 0.0480(9) 0.112(4) Uani 0.824(7) 1 d D . P C 1
H28A H 0.7575 0.0909 0.0717 0.168 Uiso 0.824(7) 1 calc R U P C 1
H28B H 0.6704 0.1266 0.0771 0.168 Uiso 0.824(7) 1 calc R U P C 1
H28C H 0.6875 0.0765 -0.0090 0.168 Uiso 0.824(7) 1 calc R U P C 1
C29 C 0.8810(7) 0.1855(7) -0.0112(5) 0.072(2) Uani 0.824(7) 1 d D . P C 1
H29A H 0.9199 0.1596 0.0107 0.108 Uiso 0.824(7) 1 calc R U P C 1
H29B H 0.8420 0.1445 -0.0660 0.108 Uiso 0.824(7) 1 calc R U P C 1
H29C H 0.9228 0.2350 -0.0129 0.108 Uiso 0.824(7) 1 calc R U P C 1
Si4 Si 0.78801(17) 0.35580(16) 0.22705(19) 0.0380(5) Uani 0.824(7) 1 d D . P C 1
C30 C 0.6610(5) 0.2872(5) 0.2082(7) 0.090(3) Uani 0.824(7) 1 d D . P C 1
H30A H 0.6287 0.2607 0.1504 0.136 Uiso 0.824(7) 1 calc R U P C 1
H30B H 0.6621 0.2433 0.2254 0.136 Uiso 0.824(7) 1 calc R U P C 1
H30C H 0.6266 0.3221 0.2389 0.136 Uiso 0.824(7) 1 calc R U P C 1
C31 C 0.7936(9) 0.4517(11) 0.2064(14) 0.063(3) Uani 0.824(7) 1 d D . P C 1
H31A H 0.8605 0.4849 0.2170 0.094 Uiso 0.824(7) 1 calc R U P C 1
H31B H 0.7604 0.4320 0.1498 0.094 Uiso 0.824(7) 1 calc R U P C 1
H31C H 0.7628 0.4867 0.2418 0.094 Uiso 0.824(7) 1 calc R U P C 1
C32 C 0.8427(6) 0.4032(5) 0.3403(4) 0.063(2) Uani 0.824(7) 1 d D . P C 1
H32A H 0.9089 0.4397 0.3541 0.094 Uiso 0.824(7) 1 calc R U P C 1
H32B H 0.8059 0.4366 0.3694 0.094 Uiso 0.824(7) 1 calc R U P C 1
H32C H 0.8414 0.3578 0.3558 0.094 Uiso 0.824(7) 1 calc R U P C 1
Si3' Si 0.7752(9) 0.2254(10) 0.0730(8) 0.0534(6) Uani 0.176(7) 1 d D . P C 2
C27' C 0.684(4) 0.272(4) 0.046(3) 0.102(4) Uani 0.176(7) 1 d D . P C 2
H27D H 0.6418 0.2333 -0.0082 0.153 Uiso 0.176(7) 1 calc R U P C 2
H27E H 0.6462 0.2822 0.0853 0.153 Uiso 0.176(7) 1 calc R U P C 2
H27F H 0.7173 0.3261 0.0464 0.153 Uiso 0.176(7) 1 calc R U P C 2
C28' C 0.698(7) 0.126(3) 0.073(5) 0.112(4) Uani 0.176(7) 1 d D . P C 2
H28D H 0.6513 0.0897 0.0202 0.168 Uiso 0.176(7) 1 calc R U P C 2
H28E H 0.7381 0.0948 0.0843 0.168 Uiso 0.176(7) 1 calc R U P C 2
H28F H 0.6634 0.1409 0.1150 0.168 Uiso 0.176(7) 1 calc R U P C 2
C29' C 0.848(4) 0.195(4) -0.002(3) 0.072(2) Uani 0.176(7) 1 d D . P C 2
H29D H 0.8054 0.1598 -0.0568 0.108 Uiso 0.176(7) 1 calc R U P C 2
H29E H 0.8915 0.2461 -0.0004 0.108 Uiso 0.176(7) 1 calc R U P C 2
H29F H 0.8859 0.1634 0.0115 0.108 Uiso 0.176(7) 1 calc R U P C 2
Si4' Si 0.8150(8) 0.3781(7) 0.2600(8) 0.0380(5) Uani 0.176(7) 1 d D . P C 2
C30' C 0.703(2) 0.325(3) 0.284(3) 0.090(3) Uani 0.176(7) 1 d D . P C 2
H30D H 0.7198 0.2944 0.3131 0.136 Uiso 0.176(7) 1 calc R U P C 2
H30E H 0.6794 0.3685 0.3172 0.136 Uiso 0.176(7) 1 calc R U P C 2
H30F H 0.6542 0.2860 0.2333 0.136 Uiso 0.176(7) 1 calc R U P C 2
C31' C 0.775(6) 0.436(6) 0.203(7) 0.063(3) Uani 0.176(7) 1 d D . P C 2
H31D H 0.8300 0.4647 0.1893 0.094 Uiso 0.176(7) 1 calc R U P C 2
H31E H 0.7252 0.3957 0.1535 0.094 Uiso 0.176(7) 1 calc R U P C 2
H31F H 0.7504 0.4782 0.2374 0.094 Uiso 0.176(7) 1 calc R U P C 2
C32' C 0.897(3) 0.447(2) 0.3675(13) 0.063(2) Uani 0.176(7) 1 d D . P C 2
H32D H 0.9586 0.4791 0.3652 0.094 Uiso 0.176(7) 1 calc R U P C 2
H32E H 0.8673 0.4865 0.3991 0.094 Uiso 0.176(7) 1 calc R U P C 2
H32F H 0.9066 0.4113 0.3930 0.094 Uiso 0.176(7) 1 calc R U P C 2
C81 C 0.5376(3) 0.1940(2) 0.7085(2) 0.0265(8) Uani 1 1 d . . . . .
C82 C 0.6256(3) 0.1906(2) 0.7454(3) 0.0294(8) Uani 1 1 d . . . . .
H82 H 0.6398 0.2043 0.8012 0.035 Uiso 1 1 calc R U . . .
C83 C 0.6919(3) 0.1677(3) 0.7021(3) 0.0312(9) Uani 1 1 d . . . . .
C84 C 0.6754(3) 0.1486(3) 0.6194(3) 0.0340(9) Uani 1 1 d . . . . .
H84 H 0.7194 0.1318 0.5899 0.041 Uiso 1 1 calc R U . . .
C85 C 0.5912(3) 0.1553(3) 0.5821(3) 0.0340(9) Uani 1 1 d . . . . .
C86 C 0.5242(3) 0.1776(2) 0.6260(3) 0.0307(8) Uani 1 1 d . . . . .
H86 H 0.4684 0.1816 0.5994 0.037 Uiso 1 1 calc R U . . .
C87 C 0.7801(3) 0.1594(3) 0.7449(3) 0.0411(10) Uani 1 1 d . . . . .
C88 C 0.5712(3) 0.1348(3) 0.4933(3) 0.0473(12) Uani 1 1 d D . . . .
C91 C 0.3492(3) 0.1876(2) 0.7072(2) 0.0287(8) Uani 1 1 d . . . . .
C92 C 0.3100(3) 0.1113(2) 0.6341(2) 0.0287(8) Uani 1 1 d . . . . .
H92 H 0.3489 0.0777 0.6163 0.034 Uiso 1 1 calc R U . . .
C93 C 0.2146(3) 0.0833(2) 0.5867(2) 0.0289(8) Uani 1 1 d . . . . .
C94 C 0.1529(3) 0.1301(2) 0.6130(3) 0.0306(8) Uani 1 1 d . . . . .
H94 H 0.0891 0.1121 0.5818 0.037 Uiso 1 1 calc R U . . .
C95 C 0.1897(3) 0.2043(2) 0.6870(3) 0.0303(8) Uani 1 1 d . . . . .
C96 C 0.2853(3) 0.2330(2) 0.7326(3) 0.0300(8) Uani 1 1 d . . . . .
H96 H 0.3079 0.2839 0.7815 0.036 Uiso 1 1 calc R U . . .
C97 C 0.1813(3) 0.0049(3) 0.5067(3) 0.0356(9) Uani 1 1 d . . . . .
C98 C 0.1257(3) 0.2565(3) 0.7173(3) 0.0418(11) Uani 1 1 d D . . . .
C101 C 0.5042(3) 0.3247(2) 0.8151(2) 0.0281(8) Uani 1 1 d . . . . .
C102 C 0.4896(3) 0.3737(2) 0.7744(2) 0.0301(8) Uani 1 1 d . . . . .
H102 H 0.4536 0.3452 0.7195 0.036 Uiso 1 1 calc R U . . .
C103 C 0.5264(3) 0.4630(3) 0.8120(3) 0.0327(9) Uani 1 1 d . . . . .
C104 C 0.5819(3) 0.5076(3) 0.8933(3) 0.0352(9) Uani 1 1 d . . . . .
H104 H 0.6068 0.5675 0.9190 0.042 Uiso 1 1 calc R U . . .
C105 C 0.5996(3) 0.4614(3) 0.9351(3) 0.0369(10) Uani 1 1 d . . . . .
C106 C 0.5618(3) 0.3714(3) 0.8965(3) 0.0315(9) Uani 1 1 d . . . . .
H106 H 0.5753 0.3417 0.9259 0.038 Uiso 1 1 calc R U . . .
C107 C 0.5042(3) 0.5099(3) 0.7645(3) 0.0424(11) Uani 1 1 d . . . . .
C108 C 0.6608(4) 0.5066(3) 1.0218(3) 0.0500(13) Uani 1 1 d . . . . .
C111 C 0.4523(3) 0.1706(3) 0.8226(3) 0.0308(8) Uani 1 1 d . . . . .
C112 C 0.4706(3) 0.0927(3) 0.8029(3) 0.0362(9) Uani 1 1 d . . . . .
H112 H 0.4903 0.0688 0.7552 0.043 Uiso 1 1 calc R U . . .
C113 C 0.4606(4) 0.0500(3) 0.8515(3) 0.0451(11) Uani 1 1 d . . . . .
C114 C 0.4281(4) 0.0814(3) 0.9209(3) 0.0494(12) Uani 1 1 d . . . . .
H114 H 0.4208 0.0525 0.9533 0.059 Uiso 1 1 calc R U . . .
C115 C 0.4067(3) 0.1566(3) 0.9413(3) 0.0424(10) Uani 1 1 d . . . . .
C116 C 0.4185(3) 0.2000(3) 0.8932(3) 0.0359(9) Uani 1 1 d . . . . .
H116 H 0.4034 0.2504 0.9085 0.043 Uiso 1 1 calc R U . . .
C117 C 0.4850(5) -0.0314(4) 0.8264(4) 0.0699(17) Uani 1 1 d D . . . .
C118 C 0.3743(4) 0.1914(4) 1.0176(4) 0.0598(14) Uani 1 1 d . . . . .
F1 F 0.8227(2) 0.2258(2) 0.8203(2) 0.0710(10) Uani 1 1 d . . . . .
F2 F 0.7603(2) 0.0908(2) 0.7577(3) 0.0806(12) Uani 1 1 d . . . . .
F3 F 0.8492(2) 0.1574(2) 0.7051(2) 0.0619(9) Uani 1 1 d . . . . .
F4 F 0.5546(7) 0.1974(5) 0.4783(4) 0.084(2) Uani 0.583(4) 1 d D . P D 1
F5 F 0.6425(6) 0.1192(7) 0.4588(5) 0.099(2) Uani 0.583(4) 1 d D U P D 1
F6 F 0.4885(6) 0.0683(4) 0.4474(4) 0.094(2) Uani 0.583(4) 1 d D . P D 1
F4' F 0.4908(8) 0.1415(7) 0.4632(6) 0.084(2) Uani 0.417(4) 1 d D . P D 2
F5' F 0.6461(8) 0.1834(9) 0.4784(6) 0.099(2) Uani 0.417(4) 1 d D U P D 2
F6' F 0.5741(10) 0.0574(6) 0.4467(5) 0.094(2) Uani 0.417(4) 1 d D . P D 2
F7 F 0.2331(2) 0.01439(19) 0.45435(17) 0.0555(8) Uani 1 1 d . . . . .
F8 F 0.1923(2) -0.06396(15) 0.51392(17) 0.0458(6) Uani 1 1 d . . . . .
F9 F 0.08795(19) -0.01801(17) 0.46827(17) 0.0508(7) Uani 1 1 d . . . . .
F10 F 0.0375(3) 0.2257(4) 0.6673(4) 0.083(2) Uani 0.730(5) 1 d D U P E 1
F11 F 0.1087(5) 0.2574(5) 0.7882(4) 0.095(2) Uani 0.730(5) 1 d D . P E 1
F12 F 0.1656(4) 0.3375(3) 0.7379(5) 0.0828(18) Uani 0.730(5) 1 d D U P E 1
F10' F 0.0393(9) 0.2116(10) 0.7063(12) 0.083(2) Uani 0.270(5) 1 d D U P E 2
F11' F 0.1628(12) 0.3209(11) 0.7898(8) 0.095(2) Uani 0.270(5) 1 d D . P E 2
F12' F 0.1203(11) 0.3044(8) 0.6761(10) 0.0828(18) Uani 0.270(5) 1 d D U P E 2
F13 F 0.5407(5) 0.5929(2) 0.8049(3) 0.125(2) Uani 1 1 d . . . . .
F14 F 0.4090(3) 0.4917(3) 0.7368(3) 0.0933(14) Uani 1 1 d . . . . .
F15 F 0.5334(3) 0.4888(3) 0.6964(3) 0.0931(14) Uani 1 1 d . . . . .
F16 F 0.6653(4) 0.5872(2) 1.0605(2) 0.1131(18) Uani 1 1 d . . . . .
F17 F 0.6258(3) 0.4719(3) 1.0694(2) 0.0835(12) Uani 1 1 d . . . . .
F18 F 0.7485(2) 0.5010(3) 1.0289(2) 0.0897(13) Uani 1 1 d . . . . .
F19 F 0.5001(7) -0.0542(9) 0.8862(7) 0.077(2) Uani 0.765(13) 1 d D . P F 1
F20 F 0.5759(7) -0.0189(5) 0.8145(7) 0.105(3) Uani 0.765(13) 1 d D . P F 1
F21 F 0.4226(8) -0.0971(5) 0.7589(5) 0.133(4) Uani 0.765(13) 1 d D . P F 1
F19' F 0.470(3) -0.067(3) 0.876(3) 0.077(2) Uani 0.235(13) 1 d D . P F 2
F20' F 0.516(3) -0.0547(17) 0.7603(17) 0.105(3) Uani 0.235(13) 1 d D . P F 2
F21' F 0.3966(16) -0.0905(18) 0.786(2) 0.133(4) Uani 0.235(13) 1 d D . P F 2
F22 F 0.3206(4) 0.2401(3) 1.0155(3) 0.0993(15) Uani 1 1 d . . . . .
F23 F 0.4445(4) 0.2382(4) 1.0832(3) 0.148(3) Uani 1 1 d . . . . .
F24 F 0.3191(4) 0.1315(3) 1.0333(3) 0.1047(16) Uani 1 1 d . . . . .

loop_
_atom_site_aniso_label
_atom_site_aniso_U_11
_atom_site_aniso_U_22
_atom_site_aniso_U_33
_atom_site_aniso_U_23
_atom_site_aniso_U_13
_atom_site_aniso_U_12
Sn1 0.03057(15) 0.02934(15) 0.02286(14) 0.01436(11) 0.00694(11) 0.01334(11)
Sn2 0.0303(3) 0.0297(3) 0.0258(2) 0.0154(2) 0.00867(18) 0.0174(2)
C6 0.027(2) 0.042(3) 0.047(3) 0.030(2) 0.003(2) 0.010(2)
Si5 0.0340(8) 0.0642(10) 0.0757(12) 0.0512(9) 0.0176(8) 0.0263(7)
Si6 0.0391(8) 0.0451(8) 0.0404(8) 0.0277(7) -0.0040(6) 0.0049(6)
C7 0.051(4) 0.033(2) 0.035(3) 0.013(2) 0.009(2) 0.023(2)
Si7 0.0761(12) 0.0321(8) 0.0540(10) 0.0110(7) 0.0142(9) 0.0314(8)
Si8 0.0411(8) 0.0283(8) 0.0384(9) 0.0170(7) 0.0042(7) 0.0068(6)
Sn2' 0.0303(3) 0.0297(3) 0.0258(2) 0.0154(2) 0.00867(18) 0.0174(2)
C6' 0.027(2) 0.042(3) 0.047(3) 0.030(2) 0.003(2) 0.010(2)
Si5' 0.0340(8) 0.0642(10) 0.0757(12) 0.0512(9) 0.0176(8) 0.0263(7)
Si6' 0.0391(8) 0.0451(8) 0.0404(8) 0.0277(7) -0.0040(6) 0.0049(6)
C7' 0.051(4) 0.033(2) 0.035(3) 0.013(2) 0.009(2) 0.023(2)
Si7' 0.0761(12) 0.0321(8) 0.0540(10) 0.0110(7) 0.0142(9) 0.0314(8)
Si8' 0.0411(8) 0.0283(8) 0.0384(9) 0.0170(7) 0.0042(7) 0.0068(6)
C33 0.072(4) 0.088(5) 0.099(5) 0.068(4) 0.010(4) 0.012(4)
C34 0.042(3) 0.123(7) 0.176(9) 0.100(7) 0.016(4) 0.026(4)
C35 0.100(5) 0.095(5) 0.125(6) 0.075(5) 0.071(5) 0.061(5)
C36 0.084(5) 0.065(4) 0.075(4) 0.038(4) -0.009(4) 0.003(3)
C37 0.073(4) 0.072(4) 0.066(4) 0.047(3) 0.002(3) 0.015(3)
C38 0.080(4) 0.067(4) 0.040(3) 0.018(3) 0.010(3) 0.023(3)
C39 0.078(5) 0.074(4) 0.141(7) 0.067(5) 0.035(5) 0.047(4)
C40 0.173(9) 0.091(5) 0.106(6) 0.052(5) 0.080(6) 0.096(6)
C41 0.158(8) 0.068(5) 0.069(5) -0.005(4) 0.007(5) 0.061(5)
C42 0.056(4) 0.063(4) 0.087(5) 0.037(4) -0.004(3) -0.001(3)
C43 0.059(3) 0.061(3) 0.070(4) 0.045(3) -0.004(3) 0.011(3)
C44 0.061(3) 0.062(3) 0.062(3) 0.033(3) 0.024(3) 0.026(3)
O1 0.0441(17) 0.0335(15) 0.0226(14) 0.0148(12) 0.0112(12) 0.0201(13)
Si1 0.0494(10) 0.0307(7) 0.0360(11) 0.0114(7) 0.0037(7) 0.0176(7)
C21 0.063(4) 0.028(4) 0.033(4) 0.002(3) 0.001(3) 0.011(3)
C22 0.178(11) 0.046(4) 0.032(4) 0.015(3) 0.018(5) 0.018(5)
C23 0.071(5) 0.107(7) 0.083(7) -0.015(6) -0.026(5) 0.054(5)
Si2 0.0744(11) 0.0332(11) 0.0415(12) 0.0227(10) 0.0335(10) 0.0322(10)
C24 0.097(5) 0.052(5) 0.064(6) 0.037(5) 0.024(4) 0.042(5)
C25 0.137(10) 0.080(6) 0.051(5) 0.047(5) 0.026(6) 0.039(7)
C26 0.083(6) 0.078(5) 0.098(8) 0.057(6) 0.058(6) 0.047(5)
Si1' 0.0494(10) 0.0307(7) 0.0360(11) 0.0114(7) 0.0037(7) 0.0176(7)
C21' 0.063(4) 0.028(4) 0.033(4) 0.002(3) 0.001(3) 0.011(3)
C22' 0.178(11) 0.046(4) 0.032(4) 0.015(3) 0.018(5) 0.018(5)
C23' 0.071(5) 0.107(7) 0.083(7) -0.015(6) -0.026(5) 0.054(5)
Si2' 0.0744(11) 0.0332(11) 0.0415(12) 0.0227(10) 0.0335(10) 0.0322(10)
C24' 0.097(5) 0.052(5) 0.064(6) 0.037(5) 0.024(4) 0.042(5)
C25' 0.137(10) 0.080(6) 0.051(5) 0.047(5) 0.026(6) 0.039(7)
C26' 0.083(6) 0.078(5) 0.098(8) 0.057(6) 0.058(6) 0.047(5)
B1 0.020(2) 0.026(2) 0.033(2) 0.0072(18) 0.0028(17) 0.0106(17)
C1 0.048(3) 0.059(3) 0.033(2) 0.029(2) 0.019(2) 0.034(2)
C2 0.095(4) 0.075(4) 0.038(3) 0.028(3) 0.029(3) 0.063(4)
C3 0.047(3) 0.072(4) 0.072(4) 0.045(3) 0.027(3) 0.034(3)
C4 0.036(2) 0.036(2) 0.048(3) 0.024(2) 0.0110(19) 0.0170(19)
C5 0.034(2) 0.037(2) 0.052(3) 0.024(2) 0.006(2) 0.0160(19)
Si3 0.0386(13) 0.0540(10) 0.0525(13) 0.0124(10) -0.0060(9) 0.0199(9)
C27 0.115(8) 0.133(8) 0.047(5) 0.013(5) -0.017(5) 0.088(7)
C28 0.107(10) 0.064(5) 0.097(11) -0.003(6) 0.022(6) -0.013(5)
C29 0.085(7) 0.083(5) 0.039(4) 0.011(4) 0.003(4) 0.051(5)
Si4 0.0267(10) 0.0390(11) 0.0538(15) 0.0242(11) 0.0095(10) 0.0147(9)
C30 0.046(4) 0.061(5) 0.160(10) 0.041(6) 0.048(5) 0.014(4)
C31 0.047(7) 0.061(8) 0.112(6) 0.058(7) 0.028(6) 0.032(6)
C32 0.082(6) 0.071(5) 0.062(5) 0.032(4) 0.039(4) 0.054(4)
Si3' 0.0386(13) 0.0540(10) 0.0525(13) 0.0124(10) -0.0060(9) 0.0199(9)
C27' 0.115(8) 0.133(8) 0.047(5) 0.013(5) -0.017(5) 0.088(7)
C28' 0.107(10) 0.064(5) 0.097(11) -0.003(6) 0.022(6) -0.013(5)
C29' 0.085(7) 0.083(5) 0.039(4) 0.011(4) 0.003(4) 0.051(5)
Si4' 0.0267(10) 0.0390(11) 0.0538(15) 0.0242(11) 0.0095(10) 0.0147(9)
C30' 0.046(4) 0.061(5) 0.160(10) 0.041(6) 0.048(5) 0.014(4)
C31' 0.047(7) 0.061(8) 0.112(6) 0.058(7) 0.028(6) 0.032(6)
C32' 0.082(6) 0.071(5) 0.062(5) 0.032(4) 0.039(4) 0.054(4)
C81 0.0215(18) 0.0201(17) 0.034(2) 0.0086(15) 0.0048(15) 0.0084(14)
C82 0.0245(19) 0.0269(19) 0.033(2) 0.0112(17) 0.0027(16) 0.0085(15)
C83 0.0231(19) 0.0289(19) 0.044(2) 0.0175(18) 0.0055(17) 0.0117(16)
C84 0.030(2) 0.033(2) 0.047(2) 0.0183(19) 0.0161(18) 0.0189(17)
C85 0.033(2) 0.032(2) 0.036(2) 0.0127(18) 0.0081(17) 0.0151(17)
C86 0.0250(19) 0.0290(19) 0.037(2) 0.0121(17) 0.0037(16) 0.0142(16)
C87 0.030(2) 0.049(3) 0.057(3) 0.030(2) 0.014(2) 0.022(2)
C88 0.045(3) 0.068(3) 0.040(3) 0.023(2) 0.015(2) 0.036(3)
C91 0.0230(18) 0.0274(19) 0.033(2) 0.0108(16) 0.0047(16) 0.0096(15)
C92 0.0219(18) 0.0265(19) 0.035(2) 0.0102(17) 0.0069(16) 0.0113(15)
C93 0.0248(19) 0.0252(18) 0.034(2) 0.0113(16) 0.0062(16) 0.0083(15)
C94 0.0185(17) 0.0283(19) 0.042(2) 0.0147(18) 0.0035(16) 0.0071(15)
C95 0.0232(19) 0.0257(19) 0.043(2) 0.0139(17) 0.0112(17) 0.0112(16)
C96 0.0260(19) 0.0240(18) 0.035(2) 0.0079(16) 0.0090(16) 0.0092(16)
C97 0.029(2) 0.034(2) 0.039(2) 0.0123(19) 0.0052(18) 0.0112(17)
C98 0.027(2) 0.030(2) 0.058(3) 0.008(2) 0.010(2) 0.0126(18)
C101 0.0189(17) 0.0296(19) 0.032(2) 0.0078(16) 0.0063(15) 0.0122(15)
C102 0.0244(19) 0.029(2) 0.030(2) 0.0060(16) 0.0061(16) 0.0102(16)
C103 0.0226(19) 0.030(2) 0.044(2) 0.0129(18) 0.0089(17) 0.0111(16)
C104 0.026(2) 0.0247(19) 0.043(2) 0.0027(18) 0.0087(17) 0.0100(16)
C105 0.027(2) 0.036(2) 0.036(2) 0.0048(19) 0.0030(17) 0.0152(18)
C106 0.0230(19) 0.033(2) 0.036(2) 0.0104(18) 0.0047(16) 0.0143(16)
C107 0.038(2) 0.032(2) 0.054(3) 0.016(2) 0.012(2) 0.0129(19)
C108 0.041(3) 0.045(3) 0.041(3) 0.001(2) -0.004(2) 0.017(2)
C111 0.0188(18) 0.030(2) 0.036(2) 0.0106(17) 0.0025(15) 0.0061(15)
C112 0.034(2) 0.030(2) 0.042(2) 0.0137(19) 0.0109(19) 0.0120(18)
C113 0.048(3) 0.037(2) 0.051(3) 0.021(2) 0.009(2) 0.014(2)
C114 0.057(3) 0.045(3) 0.050(3) 0.027(2) 0.013(2) 0.013(2)
C115 0.035(2) 0.048(3) 0.039(2) 0.017(2) 0.0074(19) 0.010(2)
C116 0.030(2) 0.033(2) 0.037(2) 0.0090(18) 0.0038(17) 0.0107(17)
C117 0.099(5) 0.048(3) 0.079(4) 0.036(3) 0.034(4) 0.034(3)
C118 0.059(3) 0.064(3) 0.052(3) 0.022(3) 0.018(3) 0.018(3)
F1 0.0488(18) 0.093(3) 0.060(2) 0.0224(19) -0.0068(15) 0.0375(18)
F2 0.0475(18) 0.092(3) 0.153(4) 0.097(3) 0.024(2) 0.0371(18)
F3 0.0332(14) 0.103(3) 0.077(2) 0.052(2) 0.0245(14) 0.0408(16)
F4 0.137(7) 0.084(5) 0.048(3) 0.037(4) 0.019(4) 0.055(4)
F5 0.102(4) 0.152(6) 0.056(3) 0.046(4) 0.034(3) 0.059(4)
F6 0.133(6) 0.066(3) 0.033(2) 0.008(2) -0.014(4) -0.002(4)
F4' 0.137(7) 0.084(5) 0.048(3) 0.037(4) 0.019(4) 0.055(4)
F5' 0.102(4) 0.152(6) 0.056(3) 0.046(4) 0.034(3) 0.059(4)
F6' 0.133(6) 0.066(3) 0.033(2) 0.008(2) -0.014(4) -0.002(4)
F7 0.0599(18) 0.0507(16) 0.0394(15) 0.0096(13) 0.0192(13) 0.0061(14)
F8 0.0495(15) 0.0270(12) 0.0501(16) 0.0075(11) 0.0062(12) 0.0156(11)
F9 0.0354(14) 0.0411(14) 0.0491(16) 0.0020(12) -0.0089(12) 0.0107(12)
F10 0.044(2) 0.090(3) 0.087(4) 0.002(3) -0.005(2) 0.050(2)
F11 0.124(5) 0.139(5) 0.098(4) 0.072(4) 0.083(4) 0.109(5)
F12 0.061(3) 0.040(2) 0.148(5) 0.028(3) 0.047(3) 0.033(2)
F10' 0.044(2) 0.090(3) 0.087(4) 0.002(3) -0.005(2) 0.050(2)
F11' 0.124(5) 0.139(5) 0.098(4) 0.072(4) 0.083(4) 0.109(5)
F12' 0.061(3) 0.040(2) 0.148(5) 0.028(3) 0.047(3) 0.033(2)
F13 0.207(6) 0.0372(19) 0.086(3) 0.029(2) -0.032(3) 0.004(3)
F14 0.053(2) 0.132(3) 0.162(4) 0.117(3) 0.034(2) 0.051(2)
F15 0.130(4) 0.143(4) 0.083(3) 0.080(3) 0.062(3) 0.101(3)
F16 0.166(5) 0.053(2) 0.057(2) -0.0167(18) -0.041(3) 0.041(2)
F17 0.076(2) 0.113(3) 0.0400(18) 0.020(2) 0.0046(17) 0.025(2)
F18 0.0372(17) 0.141(4) 0.052(2) 0.013(2) -0.0070(14) 0.027(2)
F19 0.087(7) 0.064(5) 0.100(4) 0.053(4) 0.019(5) 0.035(5)
F20 0.126(6) 0.083(5) 0.179(9) 0.087(6) 0.096(7) 0.078(5)
F21 0.238(9) 0.041(3) 0.075(6) -0.007(3) -0.023(5) 0.064(4)
F19' 0.087(7) 0.064(5) 0.100(4) 0.053(4) 0.019(5) 0.035(5)
F20' 0.126(6) 0.083(5) 0.179(9) 0.087(6) 0.096(7) 0.078(5)
F21' 0.238(9) 0.041(3) 0.075(6) -0.007(3) -0.023(5) 0.064(4)
F22 0.140(4) 0.125(4) 0.097(3) 0.068(3) 0.087(3) 0.088(3)
F23 0.083(3) 0.212(6) 0.050(2) -0.023(3) 0.013(2) 0.027(4)
F24 0.147(4) 0.099(3) 0.095(3) 0.055(3) 0.081(3) 0.040(3)

loop_
_atom_type_symbol
_atom_type_description
_atom_type_scat_dispersion_real
_atom_type_scat_dispersion_imag
_atom_type_scat_source
C C 0.0033 0.0016 'International Tables Vol C Tables 4.2.6.8 and 6.1.1.4'
H H 0.0000 0.0000 'International Tables Vol C Tables 4.2.6.8 and 6.1.1.4'
B B 0.0013 0.0007 'International Tables Vol C Tables 4.2.6.8 and 6.1.1.4'
O O 0.0106 0.0060 'International Tables Vol C Tables 4.2.6.8 and 6.1.1.4'
F F 0.0171 0.0103 'International Tables Vol C Tables 4.2.6.8 and 6.1.1.4'
Si Si 0.0817 0.0704 'International Tables Vol C Tables 4.2.6.8 and 6.1.1.4'
Sn Sn -0.6537 1.4246 'International Tables Vol C Tables 4.2.6.8 and 6.1.1.4'

loop_
_geom_angle_atom_site_label_1
_geom_angle_atom_site_label_2
_geom_angle_atom_site_label_3
_geom_angle
O1 Sn1 C4 107.24(13)
O1 Sn1 C5 99.20(15)
C4 Sn1 C5 114.69(16)
O1 Sn1 C1 79.64(13)
C4 Sn1 C1 119.46(18)
C5 Sn1 C1 123.52(17)
O1 Sn1 Sn2 39.29(7)
C4 Sn1 Sn2 129.75(11)
C5 Sn1 Sn2 108.32(12)
C1 Sn1 Sn2 42.16(11)
O1 Sn2 C7 101.37(16)
O1 Sn2 C6 103.40(16)
C7 Sn2 C6 131.7(2)
O1 Sn2 C1 80.25(13)
C7 Sn2 C1 111.7(2)
C6 Sn2 C1 112.85(19)
O1 Sn2 Sn1 40.09(7)
C7 Sn2 Sn1 102.27(14)
C6 Sn2 Sn1 123.15(13)
C1 Sn2 Sn1 41.99(11)
Si6 C6 Si5 115.1(2)
Si6 C6 Sn2 119.4(2)
Si5 C6 Sn2 113.9(3)
Si6 C6 H6 101.5
Si5 C6 H6 101.5
Sn2 C6 H6 101.5
C35 Si5 C34 103.8(4)
C35 Si5 C33 109.4(4)
C34 Si5 C33 110.2(3)
C35 Si5 C6 111.9(3)
C34 Si5 C6 108.6(3)
C33 Si5 C6 112.6(3)
C38 Si6 C37 106.0(3)
C38 Si6 C36 107.1(3)
C37 Si6 C36 110.1(3)
C38 Si6 C6 114.6(2)
C37 Si6 C6 112.9(3)
C36 Si6 C6 105.9(3)
Si7 C7 Si8 113.1(3)
Si7 C7 Sn2 116.3(3)
Si8 C7 Sn2 118.3(2)
Si7 C7 H7 101.8
Si8 C7 H7 101.8
Sn2 C7 H7 101.8
C41 Si7 C39 112.4(4)
C41 Si7 C40 108.9(4)
C39 Si7 C40 105.0(3)
C41 Si7 C7 105.8(3)
C39 Si7 C7 111.8(3)
C40 Si7 C7 113.1(3)
C44 Si8 C42 104.1(3)
C44 Si8 C43 107.5(3)
C42 Si8 C43 110.9(3)
C44 Si8 C7 112.3(2)
C42 Si8 C7 110.1(3)
C43 Si8 C7 111.7(3)
C7' Sn2' C6' 115.4(10)
C7' Sn2' O1 96.1(5)
C6' Sn2' O1 113.9(4)
C7' Sn2' C1 129.0(7)
C6' Sn2' C1 114.5(6)
O1 Sn2' C1 72.47(15)
Si6' C6' Si5' 110.6(9)
Si6' C6' Sn2' 120.9(8)
Si5' C6' Sn2' 113.9(8)
Si6' C6' H6' 102.9
Si5' C6' H6' 102.9
Sn2' C6' H6' 102.9
C33 Si5' C35 146.6(7)
C33 Si5' C6' 81.2(8)
C35 Si5' C6' 113.5(9)
C6' Si6' C37 102.0(8)
C6' Si6' C36 160.1(7)
C37 Si6' C36 87.4(4)
Si8' C7' Si7' 113.7(10)
Si8' C7' Sn2' 115.3(9)
Si7' C7' Sn2' 113.9(9)
Si8' C7' H7' 104.1
Si7' C7' H7' 104.1
Sn2' C7' H7' 104.1
C39 Si7' C7' 126.9(10)
C39 Si7' C41 107.4(6)
C7' Si7' C41 112.6(9)
C39 Si7' C42 119.9(6)
C7' Si7' C42 71.7(6)
C41 Si7' C42 114.9(6)
C44 Si8' C43 154.6(8)
C44 Si8' C7' 103.9(9)
C43 Si8' C7' 96.2(9)
C44 Si8' C42 106.9(6)
C43 Si8' C42 93.8(4)
C7' Si8' C42 72.3(6)
Si5 C33 H33A 109.5
Si5 C33 H33B 109.5
H33A C33 H33B 109.5
Si5 C33 H33C 109.5
H33A C33 H33C 109.5
H33B C33 H33C 109.5
Si5 C34 H34A 109.5
Si5 C34 H34B 109.5
H34A C34 H34B 109.5
Si5 C34 H34C 109.5
H34A C34 H34C 109.5
H34B C34 H34C 109.5
Si5 C35 H35A 109.5
Si5 C35 H35B 109.5
H35A C35 H35B 109.5
Si5 C35 H35C 109.5
H35A C35 H35C 109.5
H35B C35 H35C 109.5
Si6 C36 H36A 109.5
Si6 C36 H36B 109.5
H36A C36 H36B 109.5
Si6 C36 H36C 109.5
H36A C36 H36C 109.5
H36B C36 H36C 109.5
Si6 C37 H37A 109.5
Si6 C37 H37B 109.5
H37A C37 H37B 109.5
Si6 C37 H37C 109.5
H37A C37 H37C 109.5
H37B C37 H37C 109.5
Si6 C38 H38A 109.5
Si6 C38 H38B 109.5
H38A C38 H38B 109.5
Si6 C38 H38C 109.5
H38A C38 H38C 109.5
H38B C38 H38C 109.5
Si7 C39 H39A 109.5
Si7 C39 H39B 109.5
H39A C39 H39B 109.5
Si7 C39 H39C 109.5
H39A C39 H39C 109.5
H39B C39 H39C 109.5
Si7 C40 H40A 109.5
Si7 C40 H40B 109.5
H40A C40 H40B 109.5
Si7 C40 H40C 109.5
H40A C40 H40C 109.5
H40B C40 H40C 109.5
Si7 C41 H41A 109.5
Si7 C41 H41B 109.5
H41A C41 H41B 109.5
Si7 C41 H41C 109.5
H41A C41 H41C 109.5
H41B C41 H41C 109.5
Si8' C42 Si7' 83.9(4)
Si8 C42 H42A 109.5
Si8 C42 H42B 109.5
H42A C42 H42B 109.5
Si8 C42 H42C 109.5
H42A C42 H42C 109.5
H42B C42 H42C 109.5
Si8 C43 H43A 109.5
Si8 C43 H43B 109.5
H43A C43 H43B 109.5
Si8 C43 H43C 109.5
H43A C43 H43C 109.5
H43B C43 H43C 109.5
Si8 C44 H44A 109.5
Si8 C44 H44B 109.5
H44A C44 H44B 109.5
Si8 C44 H44C 109.5
H44A C44 H44C 109.5
H44B C44 H44C 109.5
Sn2 O1 Sn1 100.61(11)
Sn1 O1 Sn2' 100.06(12)
Sn2 O1 H1 133(4)
Sn1 O1 H1 123(4)
Sn2' O1 H1 127(4)
C21 Si1 C22 104.5(4)
C21 Si1 C23 109.8(5)
C22 Si1 C23 106.0(6)
C21 Si1 C4 107.9(2)
C22 Si1 C4 113.4(3)
C23 Si1 C4 114.7(3)
Si1 C21 H21A 109.5
Si1 C21 H21B 109.5
H21A C21 H21B 109.5
Si1 C21 H21C 109.5
H21A C21 H21C 109.5
H21B C21 H21C 109.5
Si1 C22 H22A 109.5
Si1 C22 H22B 109.5
H22A C22 H22B 109.5
Si1 C22 H22C 109.5
H22A C22 H22C 109.5
H22B C22 H22C 109.5
Si1 C23 H23A 109.5
Si1 C23 H23B 109.5
H23A C23 H23B 109.5
Si1 C23 H23C 109.5
H23A C23 H23C 109.5
H23B C23 H23C 109.5
C25 Si2 C4 108.8(3)
C25 Si2 C24 111.7(4)
C4 Si2 C24 110.2(4)
C25 Si2 C26 104.0(5)
C4 Si2 C26 112.1(3)
C24 Si2 C26 109.9(4)
Si2 C24 H24A 109.5
Si2 C24 H24B 109.5
H24A C24 H24B 109.5
Si2 C24 H24C 109.5
H24A C24 H24C 109.5
H24B C24 H24C 109.5
Si2 C25 H25A 109.5
Si2 C25 H25B 109.5
H25A C25 H25B 109.5
Si2 C25 H25C 109.5
H25A C25 H25C 109.5
H25B C25 H25C 109.5
Si2 C26 H26A 109.5
Si2 C26 H26B 109.5
H26A C26 H26B 109.5
Si2 C26 H26C 109.5
H26A C26 H26C 109.5
H26B C26 H26C 109.5
C4 Si1' C23' 127.1(12)
C4 Si1' C21' 91.1(10)
C23' Si1' C21' 111.3(18)
C4 Si1' C22' 107.7(14)
C23' Si1' C22' 110(2)
C21' Si1' C22' 106.9(18)
Si1' C21' H21D 109.5
Si1' C21' H21E 109.5
H21D C21' H21E 109.5
Si1' C21' H21F 109.5
H21D C21' H21F 109.5
H21E C21' H21F 109.5
Si1' C22' H22D 109.5
Si1' C22' H22E 109.5
H22D C22' H22E 109.5
Si1' C22' H22F 109.5
H22D C22' H22F 109.5
H22E C22' H22F 109.5
Si1' C23' H23D 109.5
Si1' C23' H23E 109.5
H23D C23' H23E 109.5
Si1' C23' H23F 109.5
H23D C23' H23F 109.5
H23E C23' H23F 109.5
C25' Si2' C24' 90(2)
C25' Si2' C26' 128.8(19)
C24' Si2' C26' 93(2)
C25' Si2' C4 112.8(13)
C24' Si2' C4 94.8(16)
C26' Si2' C4 117.8(13)
Si2' C24' H24D 109.5
Si2' C24' H24E 109.5
H24D C24' H24E 109.5
Si2' C24' H24F 109.5
H24D C24' H24F 109.5
H24E C24' H24F 109.5
Si2' C25' H25D 109.5
Si2' C25' H25E 109.5
H25D C25' H25E 109.5
Si2' C25' H25F 109.5
H25D C25' H25F 109.5
H25E C25' H25F 109.5
Si2' C26' H26D 109.5
Si2' C26' H26E 109.5
H26D C26' H26E 109.5
Si2' C26' H26F 109.5
H26D C26' H26F 109.5
H26E C26' H26F 109.5
C111 B1 C81 110.6(3)
C111 B1 C91 104.7(3)
C81 B1 C91 113.2(3)
C111 B1 C101 113.5(3)
C81 B1 C101 104.8(3)
C91 B1 C101 110.3(3)
C2 C1 C3 110.0(4)
C2 C1 Sn1 117.3(3)
C3 C1 Sn1 107.0(3)
C2 C1 Sn2 115.1(3)
C3 C1 Sn2 110.7(3)
Sn1 C1 Sn2 95.85(16)
C2 C1 Sn2' 105.1(3)
C3 C1 Sn2' 121.3(3)
Sn1 C1 Sn2' 96.20(17)
C1 C2 H2A 109.5
C1 C2 H2B 109.5
H2A C2 H2B 109.5
C1 C2 H2C 109.5
H2A C2 H2C 109.5
H2B C2 H2C 109.5
C1 C3 H3A 109.5
C1 C3 H3B 109.5
H3A C3 H3B 109.5
C1 C3 H3C 109.5
H3A C3 H3C 109.5
H3B C3 H3C 109.5
Si2 C4 Si1 115.5(2)
Si1' C4 Si2' 106.8(4)
Si1' C4 Sn1 123.9(3)
Si2 C4 Sn1 113.3(2)
Si1 C4 Sn1 120.9(2)
Si2' C4 Sn1 98.6(3)
Si2 C4 H4 100.8
Si1 C4 H4 100.8
Sn1 C4 H4 100.8
Si1' C4 H4' 108.8
Si2' C4 H4' 108.8
Sn1 C4 H4' 108.8
Si4 C5 Si3 113.3(2)
Si3' C5 Si4' 116.0(5)
Si3' C5 Sn1 134.3(5)
Si4 C5 Sn1 114.4(2)
Si3 C5 Sn1 119.9(2)
Si4' C5 Sn1 100.3(4)
Si4 C5 H5 101.9
Si3 C5 H5 101.9
Sn1 C5 H5 101.9
Si3' C5 H5' 100.0
Si4' C5 H5' 100.0
Sn1 C5 H5' 100.0
C27 Si3 C28 110.3(8)
C27 Si3 C29 107.4(4)
C28 Si3 C29 103.9(5)
C27 Si3 C5 112.4(3)
C28 Si3 C5 105.5(5)
C29 Si3 C5 116.8(3)
Si3 C27 H27A 109.5
Si3 C27 H27B 109.5
H27A C27 H27B 109.5
Si3 C27 H27C 109.5
H27A C27 H27C 109.5
H27B C27 H27C 109.5
Si3 C28 H28A 109.5
Si3 C28 H28B 109.5
H28A C28 H28B 109.5
Si3 C28 H28C 109.5
H28A C28 H28C 109.5
H28B C28 H28C 109.5
Si3 C29 H29A 109.5
Si3 C29 H29B 109.5
H29A C29 H29B 109.5
Si3 C29 H29C 109.5
H29A C29 H29C 109.5
H29B C29 H29C 109.5
C30 Si4 C32 105.5(5)
C30 Si4 C5 111.6(3)
C32 Si4 C5 108.2(3)
C30 Si4 C31 112.7(5)
C32 Si4 C31 104.6(7)
C5 Si4 C31 113.6(7)
Si4 C30 H30A 109.5
Si4 C30 H30B 109.5
H30A C30 H30B 109.5
Si4 C30 H30C 109.5
H30A C30 H30C 109.5
H30B C30 H30C 109.5
Si4 C31 H31A 109.5
Si4 C31 H31B 109.5
H31A C31 H31B 109.5
Si4 C31 H31C 109.5
H31A C31 H31C 109.5
H31B C31 H31C 109.5
Si4 C32 H32A 109.5
Si4 C32 H32B 109.5
H32A C32 H32B 109.5
Si4 C32 H32C 109.5
H32A C32 H32C 109.5
H32B C32 H32C 109.5
C5 Si3' C29' 106.6(18)
C5 Si3' C27' 115.3(16)
C29' Si3' C27' 115(2)
C5 Si3' C28' 108(3)
C29' Si3' C28' 109(3)
C27' Si3' C28' 103(4)
Si3' C27' H27D 109.5
Si3' C27' H27E 109.5
H27D C27' H27E 109.5
Si3' C27' H27F 109.5
H27D C27' H27F 109.5
H27E C27' H27F 109.5
Si3' C28' H28D 109.5
Si3' C28' H28E 109.5
H28D C28' H28E 109.5
Si3' C28' H28F 109.5
H28D C28' H28F 109.5
H28E C28' H28F 109.5
Si3' C29' H29D 109.5
Si3' C29' H29E 109.5
H29D C29' H29E 109.5
Si3' C29' H29F 109.5
H29D C29' H29F 109.5
H29E C29' H29F 109.5
C30' Si4' C31' 106(3)
C30' Si4' C32' 100(2)
C31' Si4' C32' 116(4)
C30' Si4' C5 113.1(14)
C31' Si4' C5 102(4)
C32' Si4' C5 119.6(12)
Si4' C30' H30D 109.5
Si4' C30' H30E 109.5
H30D C30' H30E 109.5
Si4' C30' H30F 109.5
H30D C30' H30F 109.5
H30E C30' H30F 109.5
Si4' C31' H31D 109.5
Si4' C31' H31E 109.5
H31D C31' H31E 109.5
Si4' C31' H31F 109.5
H31D C31' H31F 109.5
H31E C31' H31F 109.5
Si4' C32' H32D 109.5
Si4' C32' H32E 109.5
H32D C32' H32E 109.5
Si4' C32' H32F 109.5
H32D C32' H32F 109.5
H32E C32' H32F 109.5
C86 C81 C82 115.4(3)
C86 C81 B1 124.9(3)
C82 C81 B1 119.7(4)
C83 C82 C81 122.5(4)
C83 C82 H82 118.8
C81 C82 H82 118.8
C82 C83 C84 121.2(4)
C82 C83 C87 118.7(4)
C84 C83 C87 120.1(4)
C83 C84 C85 117.8(4)
C83 C84 H84 121.1
C85 C84 H84 121.1
C84 C85 C86 120.7(4)
C84 C85 C88 119.1(4)
C86 C85 C88 120.1(4)
C85 C86 C81 122.4(4)
C85 C86 H86 118.8
C81 C86 H86 118.8
F2 C87 F3 107.5(4)
F2 C87 F1 104.7(4)
F3 C87 F1 105.5(4)
F2 C87 C83 113.1(4)
F3 C87 C83 113.4(4)
F1 C87 C83 112.0(4)
F4' C88 F6' 109.0(8)
F4 C88 F5 104.4(7)
F4 C88 F6 102.0(6)
F5 C88 F6 108.1(7)
F4' C88 F5' 109.3(8)
F6' C88 F5' 99.0(8)
F4' C88 C85 115.1(5)
F6' C88 C85 112.3(5)
F4 C88 C85 113.5(5)
F5 C88 C85 115.0(5)
F6 C88 C85 112.7(5)
F5' C88 C85 111.0(6)
C92 C91 C96 115.9(3)
C92 C91 B1 122.2(3)
C96 C91 B1 121.8(3)
C91 C92 C93 122.5(3)
C91 C92 H92 118.8
C93 C92 H92 118.8
C94 C93 C92 120.4(4)
C94 C93 C97 120.8(4)
C92 C93 C97 118.8(3)
C95 C94 C93 117.7(4)
C95 C94 H94 121.1
C93 C94 H94 121.1
C96 C95 C94 121.6(3)
C96 C95 C98 119.0(4)
C94 C95 C98 119.3(4)
C95 C96 C91 121.8(4)
C95 C96 H96 119.1
C91 C96 H96 119.1
F9 C97 F7 106.8(4)
F9 C97 F8 106.2(3)
F7 C97 F8 104.8(3)
F9 C97 C93 113.8(3)
F7 C97 C93 111.7(3)
F8 C97 C93 112.9(4)
F10' C98 F11' 113.5(12)
F12 C98 F10 110.7(5)
F12 C98 F11 102.7(5)
F10 C98 F11 103.5(5)
F10' C98 F12' 106.5(10)
F11' C98 F12' 96.0(11)
F10' C98 C95 113.6(8)
F11' C98 C95 115.6(7)
F12 C98 C95 113.4(4)
F10 C98 C95 114.2(4)
F11 C98 C95 111.3(4)
F12' C98 C95 109.6(6)
C102 C101 C106 115.5(4)
C102 C101 B1 118.9(3)
C106 C101 B1 125.4(4)
C103 C102 C101 123.1(4)
C103 C102 H102 118.5
C101 C102 H102 118.5
C104 C103 C102 120.0(4)
C104 C103 C107 120.7(4)
C102 C103 C107 119.2(4)
C105 C104 C103 118.6(4)
C105 C104 H104 120.7
C103 C104 H104 120.7
C104 C105 C106 120.7(4)
C104 C105 C108 120.4(4)
C106 C105 C108 118.9(4)
C101 C106 C105 122.0(4)
C101 C106 H106 119.0
C105 C106 H106 119.0
F13 C107 F15 106.0(5)
F13 C107 F14 106.0(5)
F15 C107 F14 102.7(5)
F13 C107 C103 114.8(4)
F15 C107 C103 113.7(4)
F14 C107 C103 112.6(4)
F18 C108 F16 110.6(5)
F18 C108 F17 102.3(5)
F16 C108 F17 103.2(5)
F18 C108 C105 113.3(4)
F16 C108 C105 113.5(4)
F17 C108 C105 112.9(4)
C116 C111 C112 114.8(4)
C116 C111 B1 122.4(4)
C112 C111 B1 122.6(4)
C113 C112 C111 122.8(4)
C113 C112 H112 118.6
C111 C112 H112 118.6
C114 C113 C112 120.6(4)
C114 C113 C117 120.7(5)
C112 C113 C117 118.7(5)
C113 C114 C115 118.5(5)
C113 C114 H114 120.8
C115 C114 H114 120.8
C114 C115 C116 120.7(4)
C114 C115 C118 118.3(5)
C116 C115 C118 121.0(5)
C115 C116 C111 122.6(4)
C115 C116 H116 118.7
C111 C116 H116 118.7
F20' C117 F19' 131(3)
F21 C117 F19 110.6(9)
F20' C117 F21' 92(2)
F19' C117 F21' 78(3)
F21 C117 F20 108.4(7)
F19 C117 F20 97.4(8)
F20' C117 C113 115.7(10)
F19' C117 C113 113(3)
F21 C117 C113 114.0(7)
F19 C117 C113 114.2(8)
F21' C117 C113 100.9(16)
F20 C117 C113 110.9(5)
F23 C118 F22 105.6(6)
F23 C118 F24 104.8(6)
F22 C118 F24 104.3(5)
F23 C118 C115 113.9(5)
F22 C118 C115 113.1(5)
F24 C118 C115 114.3(5)
C117 F19' F21' 51.5(15)
C117 F21' F19' 50.5(14)

loop_
_geom_bond_atom_site_label_1
_geom_bond_atom_site_label_2
_geom_bond_distance
Sn1 O1 2.128(3)
Sn1 C4 2.153(4)
Sn1 C5 2.156(4)
Sn1 C1 2.185(4)
Sn1 Sn2 3.2483(5)
Sn2 O1 2.093(3)
Sn2 C7 2.150(6)
Sn2 C6 2.162(5)
Sn2 C1 2.192(4)
C6 Si6 1.886(5)
C6 Si5 1.896(5)
C6 H6 0.9800
Si5 C35 1.841(7)
Si5 C34 1.883(8)
Si5 C33 1.888(7)
Si6 C38 1.839(7)
Si6 C37 1.875(6)
Si6 C36 1.881(6)
C7 Si7 1.899(5)
C7 Si8 1.902(6)
C7 H7 0.9800
Si7 C41 1.803(8)
Si7 C39 1.873(7)
Si7 C40 1.902(9)
Si8 C44 1.872(6)
Si8 C42 1.877(6)
Si8 C43 1.882(5)
Sn2' C7' 2.141(17)
Sn2' C6' 2.158(15)
Sn2' O1 2.299(4)
Sn2' C1 2.373(5)
C6' Si6' 1.879(14)
C6' Si5' 1.893(14)
C6' H6' 0.9800
Si5' C33 1.532(10)
Si5' C35 1.645(11)
Si6' C37 2.223(10)
Si6' C36 2.236(11)
C7' Si8' 1.883(14)
C7' Si7' 1.887(14)
C7' H7' 0.9800
Si7' C39 1.832(11)
Si7' C41 1.959(13)
Si7' C42 2.371(13)
Si8' C44 1.234(10)
Si8' C43 1.864(10)
Si8' C42 2.351(10)
C33 H33A 0.9600
C33 H33B 0.9600
C33 H33C 0.9600
C34 H34A 0.9600
C34 H34B 0.9600
C34 H34C 0.9600
C35 H35A 0.9600
C35 H35B 0.9600
C35 H35C 0.9600
C36 H36A 0.9600
C36 H36B 0.9600
C36 H36C 0.9600
C37 H37A 0.9600
C37 H37B 0.9600
C37 H37C 0.9600
C38 H38A 0.9600
C38 H38B 0.9600
C38 H38C 0.9600
C39 H39A 0.9600
C39 H39B 0.9600
C39 H39C 0.9600
C40 H40A 0.9600
C40 H40B 0.9600
C40 H40C 0.9600
C41 H41A 0.9600
C41 H41B 0.9600
C41 H41C 0.9600
C42 H42A 0.9600
C42 H42B 0.9600
C42 H42C 0.9600
C43 H43A 0.9600
C43 H43B 0.9600
C43 H43C 0.9600
C44 H44A 0.9600
C44 H44B 0.9600
C44 H44C 0.9600
O1 H1 0.81(2)
Si1 C21 1.855(6)
Si1 C22 1.858(8)
Si1 C23 1.865(8)
Si1 C4 1.928(5)
C21 H21A 0.9600
C21 H21B 0.9600
C21 H21C 0.9600
C22 H22A 0.9600
C22 H22B 0.9600
C22 H22C 0.9600
C23 H23A 0.9600
C23 H23B 0.9600
C23 H23C 0.9600
Si2 C25 1.843(8)
Si2 C4 1.859(4)
Si2 C24 1.884(7)
Si2 C26 1.890(8)
C24 H24A 0.9600
C24 H24B 0.9600
C24 H24C 0.9600
C25 H25A 0.9600
C25 H25B 0.9600
C25 H25C 0.9600
C26 H26A 0.9600
C26 H26B 0.9600
C26 H26C 0.9600
Si1' C4 1.809(8)
Si1' C23' 1.841(16)
Si1' C21' 1.851(15)
Si1' C22' 1.858(15)
C21' H21D 0.9600
C21' H21E 0.9600
C21' H21F 0.9600
C22' H22D 0.9600
C22' H22E 0.9600
C22' H22F 0.9600
C23' H23D 0.9600
C23' H23E 0.9600
C23' H23F 0.9600
Si2' C25' 1.845(16)
Si2' C24' 1.866(15)
Si2' C26' 1.880(16)
Si2' C4 2.084(9)
C24' H24D 0.9600
C24' H24E 0.9600
C24' H24F 0.9600
C25' H25D 0.9600
C25' H25E 0.9600
C25' H25F 0.9600
C26' H26D 0.9600
C26' H26E 0.9600
C26' H26F 0.9600
B1 C111 1.637(6)
B1 C81 1.640(5)
B1 C91 1.640(5)
B1 C101 1.643(6)
C1 C2 1.523(7)
C1 C3 1.552(7)
C2 H2A 0.9600
C2 H2B 0.9600
C2 H2C 0.9600
C3 H3A 0.9600
C3 H3B 0.9600
C3 H3C 0.9600
C4 H4 0.9800
C4 H4' 0.9800
C5 Si3' 1.798(12)
C5 Si4 1.865(5)
C5 Si3 1.935(5)
C5 Si4' 2.070(10)
C5 H5 0.9800
C5 H5' 0.9800
Si3 C27 1.869(7)
Si3 C28 1.869(9)
Si3 C29 1.875(8)
C27 H27A 0.9600
C27 H27B 0.9600
C27 H27C 0.9600
C28 H28A 0.9600
C28 H28B 0.9600
C28 H28C 0.9600
C29 H29A 0.9600
C29 H29B 0.9600
C29 H29C 0.9600
Si4 C30 1.858(7)
Si4 C32 1.865(7)
Si4 C31 1.888(8)
C30 H30A 0.9600
C30 H30B 0.9600
C30 H30C 0.9600
C31 H31A 0.9600
C31 H31B 0.9600
C31 H31C 0.9600
C32 H32A 0.9600
C32 H32B 0.9600
C32 H32C 0.9600
Si3' C29' 1.859(16)
Si3' C27' 1.863(16)
Si3' C28' 1.869(16)
C27' H27D 0.9600
C27' H27E 0.9600
C27' H27F 0.9600
C28' H28D 0.9600
C28' H28E 0.9600
C28' H28F 0.9600
C29' H29D 0.9600
C29' H29E 0.9600
C29' H29F 0.9600
Si4' C30' 1.875(15)
Si4' C31' 1.877(16)
Si4' C32' 1.879(16)
C30' H30D 0.9600
C30' H30E 0.9600
C30' H30F 0.9600
C31' H31D 0.9600
C31' H31E 0.9600
C31' H31F 0.9600
C32' H32D 0.9600
C32' H32E 0.9600
C32' H32F 0.9600
C81 C86 1.396(6)
C81 C82 1.402(5)
C82 C83 1.378(6)
C82 H82 0.9300
C83 C84 1.384(6)
C83 C87 1.494(6)
C84 C85 1.387(6)
C84 H84 0.9300
C85 C86 1.391(6)
C85 C88 1.486(6)
C86 H86 0.9300
C87 F2 1.313(6)
C87 F3 1.328(5)
C87 F1 1.343(6)
C88 F4' 1.289(10)
C88 F6' 1.326(10)
C88 F4 1.328(7)
C88 F5 1.328(8)
C88 F6 1.344(8)
C88 F5' 1.355(11)
C91 C92 1.392(5)
C91 C96 1.401(5)
C92 C93 1.393(5)
C92 H92 0.9300
C93 C94 1.392(5)
C93 C97 1.480(6)
C94 C95 1.383(6)
C94 H94 0.9300
C95 C96 1.382(6)
C95 C98 1.498(5)
C96 H96 0.9300
C97 F9 1.331(5)
C97 F7 1.339(5)
C97 F8 1.340(5)
C98 F10' 1.261(13)
C98 F11' 1.291(13)
C98 F12 1.295(6)
C98 F10 1.319(6)
C98 F11 1.350(6)
C98 F12' 1.359(12)
C101 C102 1.396(6)
C101 C106 1.396(6)
C102 C103 1.387(6)
C102 H102 0.9300
C103 C104 1.385(6)
C103 C107 1.487(6)
C104 C105 1.380(6)
C104 H104 0.9300
C105 C106 1.398(6)
C105 C108 1.487(6)
C106 H106 0.9300
C107 F13 1.293(6)
C107 F15 1.319(6)
C107 F14 1.328(6)
C108 F18 1.310(6)
C108 F16 1.314(6)
C108 F17 1.343(7)
C111 C116 1.401(6)
C111 C112 1.405(6)
C112 C113 1.385(7)
C112 H112 0.9300
C113 C114 1.377(7)
C113 C117 1.500(7)
C114 C115 1.381(7)
C114 H114 0.9300
C115 C116 1.390(7)
C115 C118 1.485(7)
C116 H116 0.9300
C117 F20' 1.305(14)
C117 F19' 1.318(15)
C117 F21 1.323(8)
C117 F19 1.325(8)
C117 F21' 1.336(16)
C117 F20 1.361(8)
C118 F23 1.281(7)
C118 F22 1.323(7)
C118 F24 1.330(7)
F19' F21' 1.67(5)

loop_
_geom_torsion_atom_site_label_1
_geom_torsion_atom_site_label_2
_geom_torsion_atom_site_label_3
_geom_torsion_atom_site_label_4
_geom_torsion
Si6 C6 Si5 C35 -163.6(3)
Sn2 C6 Si5 C35 53.2(4)
Si6 C6 Si5 C34 -49.7(4)
Sn2 C6 Si5 C34 167.2(3)
Si6 C6 Si5 C33 72.7(4)
Sn2 C6 Si5 C33 -70.5(4)
Si5 C6 Si6 C38 -151.4(3)
Sn2 C6 Si6 C38 -10.4(4)
Si5 C6 Si6 C37 -29.8(4)
Sn2 C6 Si6 C37 111.2(3)
Si5 C6 Si6 C36 90.8(4)
Sn2 C6 Si6 C36 -128.2(3)
Si8 C7 Si7 C41 89.9(4)
Sn2 C7 Si7 C41 -128.3(4)
Si8 C7 Si7 C39 -32.8(4)
Sn2 C7 Si7 C39 109.1(4)
Si8 C7 Si7 C40 -151.0(4)
Sn2 C7 Si7 C40 -9.2(5)
Si6' C6' Si5' C33 83.3(11)
Sn2' C6' Si5' C33 -136.6(11)
Si6' C6' Si5' C35 -65.3(13)
Sn2' C6' Si5' C35 74.8(12)
Si5' C6' Si6' C37 -103.3(11)
Sn2' C6' Si6' C37 119.8(11)
Si5' C6' Si6' C36 140.1(18)
Sn2' C6' Si6' C36 3(3)
Si8' C7' Si7' C39 -76.2(15)
Sn2' C7' Si7' C39 58.6(15)
Si8' C7' Si7' C41 148.0(11)
Sn2' C7' Si7' C41 -77.2(14)
Si8' C7' Si7' C42 37.9(11)
Sn2' C7' Si7' C42 172.7(14)
Si7' C7' Si8' C44 -141.7(12)
Sn2' C7' Si8' C44 84.1(13)
Si7' C7' Si8' C43 53.9(13)
Sn2' C7' Si8' C43 -80.3(12)
Si7' C7' Si8' C42 -38.1(11)
Sn2' C7' Si8' C42 -172.3(14)
C23' Si1' C4 Si2' -27.2(18)
C21' Si1' C4 Si2' 90.9(13)
C22' Si1' C4 Si2' -161.0(15)
C23' Si1' C4 Sn1 85.8(18)
C21' Si1' C4 Sn1 -156.1(13)
C22' Si1' C4 Sn1 -48.0(16)
C25 Si2 C4 Si1 151.2(4)
C24 Si2 C4 Si1 -85.9(4)
C26 Si2 C4 Si1 36.8(4)
C25 Si2 C4 Sn1 5.7(5)
C24 Si2 C4 Sn1 128.5(3)
C26 Si2 C4 Sn1 -108.8(4)
Si3 C5 Si4 C30 53.0(5)
Sn1 C5 Si4 C30 -164.8(4)
Si3 C5 Si4 C32 168.6(3)
Sn1 C5 Si4 C32 -49.2(4)
Si3 C5 Si4 C31 -75.7(6)
Sn1 C5 Si4 C31 66.5(6)
Si4' C5 Si3' C29' 153.6(19)
Sn1 C5 Si3' C29' 15(2)
Si4' C5 Si3' C27' 25(3)
Sn1 C5 Si3' C27' -114(2)
Si4' C5 Si3' C28' -90(3)
Sn1 C5 Si3' C28' 131(3)
C111 B1 C81 C86 139.9(4)
C91 B1 C81 C86 22.8(5)
C101 B1 C81 C86 -97.5(4)
C111 B1 C81 C82 -42.3(5)
C91 B1 C81 C82 -159.4(3)
C101 B1 C81 C82 80.4(4)
C86 C81 C82 C83 -3.7(6)
B1 C81 C82 C83 178.3(4)
C81 C82 C83 C84 1.5(6)
C81 C82 C83 C87 -175.4(4)
C82 C83 C84 C85 1.6(6)
C87 C83 C84 C85 178.4(4)
C83 C84 C85 C86 -2.3(6)
C83 C84 C85 C88 -179.7(4)
C84 C85 C86 C81 -0.1(6)
C88 C85 C86 C81 177.3(4)
C82 C81 C86 C85 3.0(6)
B1 C81 C86 C85 -179.1(4)
C82 C83 C87 F2 72.3(6)
C84 C83 C87 F2 -104.6(5)
C82 C83 C87 F3 -165.0(4)
C84 C83 C87 F3 18.1(6)
C82 C83 C87 F1 -45.7(6)
C84 C83 C87 F1 137.4(4)
C84 C85 C88 F4' 179.1(7)
C86 C85 C88 F4' 1.6(9)
C84 C85 C88 F6' 53.6(9)
C86 C85 C88 F6' -123.8(8)
C84 C85 C88 F4 -126.3(6)
C86 C85 C88 F4 56.3(7)
C84 C85 C88 F5 -6.2(8)
C86 C85 C88 F5 176.4(7)
C84 C85 C88 F6 118.4(6)
C86 C85 C88 F6 -59.0(7)
C84 C85 C88 F5' -56.2(8)
C86 C85 C88 F5' 126.4(7)
C111 B1 C91 C92 -85.6(4)
C81 B1 C91 C92 34.9(5)
C101 B1 C91 C92 151.9(4)
C111 B1 C91 C96 90.1(4)
C81 B1 C91 C96 -149.4(4)
C101 B1 C91 C96 -32.4(5)
C96 C91 C92 C93 3.0(6)
B1 C91 C92 C93 178.9(4)
C91 C92 C93 C94 -2.5(6)
C91 C92 C93 C97 175.4(4)
C92 C93 C94 C95 0.0(6)
C97 C93 C94 C95 -177.9(4)
C93 C94 C95 C96 1.9(6)
C93 C94 C95 C98 179.9(4)
C94 C95 C96 C91 -1.4(6)
C98 C95 C96 C91 -179.4(4)
C92 C91 C96 C95 -1.0(6)
B1 C91 C96 C95 -177.0(4)
C94 C93 C97 F9 -4.8(6)
C92 C93 C97 F9 177.3(4)
C94 C93 C97 F7 116.3(4)
C92 C93 C97 F7 -61.6(5)
C94 C93 C97 F8 -125.9(4)
C92 C93 C97 F8 56.2(5)
C96 C95 C98 F10' -141.2(10)
C94 C95 C98 F10' 40.8(11)
C96 C95 C98 F11' -7.3(12)
C94 C95 C98 F11' 174.7(11)
C96 C95 C98 F12 48.8(7)
C94 C95 C98 F12 -129.3(6)
C96 C95 C98 F10 176.8(5)
C94 C95 C98 F10 -1.2(7)
C96 C95 C98 F11 -66.5(6)
C94 C95 C98 F11 115.4(5)
C96 C95 C98 F12' 99.8(9)
C94 C95 C98 F12' -78.3(9)
C111 B1 C101 C102 -161.9(3)
C81 B1 C101 C102 77.4(4)
C91 B1 C101 C102 -44.7(5)
C111 B1 C101 C106 23.0(5)
C81 B1 C101 C106 -97.7(4)
C91 B1 C101 C106 140.2(4)
C106 C101 C102 C103 -2.1(6)
B1 C101 C102 C103 -177.7(3)
C101 C102 C103 C104 1.2(6)
C101 C102 C103 C107 -177.9(4)
C102 C103 C104 C105 0.1(6)
C107 C103 C104 C105 179.2(4)
C103 C104 C105 C106 -0.4(6)
C103 C104 C105 C108 178.5(4)
C102 C101 C106 C105 1.8(6)
B1 C101 C106 C105 177.1(4)
C104 C105 C106 C101 -0.7(6)
C108 C105 C106 C101 -179.6(4)
C104 C103 C107 F13 0.2(7)
C102 C103 C107 F13 179.4(5)
C104 C103 C107 F15 122.5(5)
C102 C103 C107 F15 -58.4(6)
C104 C103 C107 F14 -121.2(5)
C102 C103 C107 F14 58.0(6)
C104 C105 C108 F18 -104.7(5)
C106 C105 C108 F18 74.2(6)
C104 C105 C108 F16 22.5(7)
C106 C105 C108 F16 -158.6(5)
C104 C105 C108 F17 139.5(4)
C106 C105 C108 F17 -41.6(6)
C81 B1 C111 C116 159.1(4)
C91 B1 C111 C116 -78.7(4)
C101 B1 C111 C116 41.7(5)
C81 B1 C111 C112 -26.3(5)
C91 B1 C111 C112 96.0(4)
C101 B1 C111 C112 -143.7(4)
C116 C111 C112 C113 -2.9(6)
B1 C111 C112 C113 -178.0(4)
C111 C112 C113 C114 2.5(7)
C111 C112 C113 C117 -178.1(5)
C112 C113 C114 C115 -0.6(8)
C117 C113 C114 C115 -180.0(5)
C113 C114 C115 C116 -0.6(7)
C113 C114 C115 C118 -178.3(5)
C114 C115 C116 C111 0.0(7)
C118 C115 C116 C111 177.6(4)
C112 C111 C116 C115 1.7(6)
B1 C111 C116 C115 176.8(4)
C114 C113 C117 F20' -179(2)
C112 C113 C117 F20' 2(2)
C114 C113 C117 F19' 1(2)
C112 C113 C117 F19' -178.0(19)
C114 C113 C117 F21 109.7(9)
C112 C113 C117 F21 -69.7(9)
C114 C113 C117 F19 -18.7(9)
C112 C113 C117 F19 161.9(6)
C114 C113 C117 F21' 83(2)
C112 C113 C117 F21' -96(2)
C114 C113 C117 F20 -127.6(7)
C112 C113 C117 F20 53.0(8)
C114 C115 C118 F23 84.6(7)
C116 C115 C118 F23 -93.1(7)
C114 C115 C118 F22 -154.9(5)
C116 C115 C118 F22 27.4(7)
C114 C115 C118 F24 -35.7(7)
C116 C115 C118 F24 146.6(5)
F20' C117 F19' F21' -83(3)
C113 C117 F19' F21' 96.9(18)
F20' C117 F21' F19' 132(3)
C113 C117 F21' F19' -111(3)
